data_7249102
loop_
_publ_author_name
'Alp Arici, Tu\(gba'
'\,Sevik, Melike'
'Kavak, Enes'
'Kavak, Emrah'
'Arici, M\"ursel'

_publ_section_title
;
 Efficient removal of methylene blue by water-stable anionic coordination
 polymer in aqueous media
;
_journal_issue 32
_journal_name_full CrystEngComm
_journal_page_first 4387
_journal_page_last 4394
_journal_paper_doi 10.1039/D4CE00634H
_journal_volume 26
_journal_year 2024
_chemical_formula_moiety 'C20 H10 Cd N2 O10'
_chemical_formula_sum 'C20 H10 Cd N2 O10'
_chemical_formula_weight 550.70
_space_group_crystal_system triclinic
_space_group_IT_number 2
_space_group_name_Hall '-P 1'
_space_group_name_H-M_alt 'P -1'
_atom_sites_solution_hydrogens geom
_audit_creation_date 2024-04-19
_audit_creation_method
;
Olex2 1.3
(compiled 2020.11.12 svn.r5f609507 for OlexSys, GUI svn.r6272)
;
_audit_update_record
;
2024-06-17 deposited with the CCDC.	2024-07-25 downloaded from the CCDC.
;
_cell_angle_alpha 105.02
_cell_angle_beta 99.50
_cell_angle_gamma 99.93
_cell_formula_units_Z 2
_cell_length_a 10.166
_cell_length_b 10.246
_cell_length_c 16.990
_cell_measurement_reflns_used 9942
_cell_measurement_temperature 293(2)
_cell_measurement_theta_max 28.17
_cell_measurement_theta_min 3.11
_cell_volume 1642.202
_computing_cell_refinement 'Bruker SAINT'
_computing_data_collection 'Bruker APEX2'
_computing_data_reduction 'Bruker SAINT'
_computing_molecular_graphics 'Olex2 1.3 (Dolomanov et al., 2009)'
_computing_publication_material 'Olex2 1.3 (Dolomanov et al., 2009)'
_computing_structure_refinement 'SHELXL 2019/2 (Sheldrick, 2015)'
_computing_structure_solution 'SHELXT  (Sheldrick, 2015)'
_diffrn_ambient_temperature 293(2)
_diffrn_measured_fraction_theta_full 0.997
_diffrn_measured_fraction_theta_max 0.989
_diffrn_measurement_device_type 'Bruker APEX-II CCD'
_diffrn_measurement_method '\f and \w scans'
_diffrn_radiation_type MoK\a
_diffrn_radiation_wavelength 0.71073
_diffrn_reflns_av_R_equivalents 0.0468
_diffrn_reflns_av_unetI/netI 0.0291
_diffrn_reflns_Laue_measured_fraction_full 0.997
_diffrn_reflns_Laue_measured_fraction_max 0.989
_diffrn_reflns_limit_h_max 13
_diffrn_reflns_limit_h_min -13
_diffrn_reflns_limit_k_max 13
_diffrn_reflns_limit_k_min -13
_diffrn_reflns_limit_l_max 22
_diffrn_reflns_limit_l_min -22
_diffrn_reflns_number 69729
_diffrn_reflns_point_group_measured_fraction_full 0.997
_diffrn_reflns_point_group_measured_fraction_max 0.989
_diffrn_reflns_theta_full 26.000
_diffrn_reflns_theta_max 28.485
_diffrn_reflns_theta_min 2.913
_diffrn_standards_number 0
_exptl_absorpt_coefficient_mu 0.704
_exptl_absorpt_correction_T_max 0.7457
_exptl_absorpt_correction_T_min 0.6276
_exptl_absorpt_correction_type multi-scan
_exptl_crystal_colour colourless
_exptl_crystal_colour_primary colourless
_exptl_crystal_density_diffrn 1.114
_exptl_crystal_description block
_exptl_crystal_F_000 544
_exptl_crystal_size_max 0.12
_exptl_crystal_size_mid 0.11
_exptl_crystal_size_min 0.08
_refine_diff_density_max 0.974
_refine_diff_density_min -0.709
_refine_diff_density_rms 0.076
_refine_ls_extinction_coef 0.0038(8)
_refine_ls_extinction_expression Fc^*^=kFc[1+0.001xFc^2^\l^3^/sin(2\q)]^-1/4^
_refine_ls_extinction_method 'SHELXL-2019/2 (Sheldrick 2019)'
_refine_ls_goodness_of_fit_ref 1.050
_refine_ls_hydrogen_treatment constr
_refine_ls_matrix_type full
_refine_ls_number_parameters 299
_refine_ls_number_reflns 8224
_refine_ls_number_restraints 0
_refine_ls_restrained_S_all 1.050
_refine_ls_R_factor_all 0.0493
_refine_ls_R_factor_gt 0.0428
_refine_ls_shift/su_max 0.001
_refine_ls_shift/su_mean 0.000
_refine_ls_structure_factor_coef Fsqd
_refine_ls_weighting_details 'w=1/[\s^2^(Fo^2^)+(0.0424P)^2^+2.5309P] where P=(Fo^2^+2Fc^2^)/3'
_refine_ls_weighting_scheme calc
_refine_ls_wR_factor_gt 0.1049
_refine_ls_wR_factor_ref 0.1083
_reflns_Friedel_coverage 0.000
_reflns_number_gt 7180
_reflns_number_total 8224
_reflns_threshold_expression 'I > 2\s(I)'
_cod_data_source_file d4ce00634h2.cif
_cod_data_source_block 1
_cod_depositor_comments 'Adding full bibliography for 7249102.cif.'
_cod_original_cell_volume 1642.2
_cod_database_code 7249102
_shelx_shelxl_version_number 2019/2
_shelx_space_group_comment
;
The symmetry employed for this shelxl refinement is uniquely defined
by the following loop, which should always be used as a source of
symmetry information in preference to the above space-group names.
They are only intended as comments.
;
_olex2_refinement_description
;
1. Fixed Uiso
 At 1.2 times of:
  All C(H) groups, All N(H) groups
2.a Aromatic/amide H refined with riding coordinates:
 N2(H2), N1(H1), C5(H5), C3(H3), C16(H16), C18(H18), C14(H14), C7(H7),
 C11(H11), C10(H10)
;
_smtbx_masks_void_probe_radius 1.2
_smtbx_masks_void_truncation_radius 1.2
_olex2_submission_special_instructions 'No special instructions were received'

loop_
_space_group_symop_operation_xyz
'x, y, z'
'-x, -y, -z'

loop_
_atom_site_label
_atom_site_type_symbol
_atom_site_fract_x
_atom_site_fract_y
_atom_site_fract_z
_atom_site_U_iso_or_equiv
_atom_site_adp_type
_atom_site_occupancy
_atom_site_site_symmetry_order
_atom_site_calc_flag
_atom_site_refinement_flags_posn
_atom_site_refinement_flags_adp
_atom_site_refinement_flags_occupancy
_atom_site_disorder_assembly
_atom_site_disorder_group
Cd1 Cd 0.59978(2) 0.03498(2) -0.19597(2) 0.03514(9) Uani 1 1 d . . . . .
O10 O 0.8083(5) 0.5416(4) 0.16663(19) 0.1164(18) Uani 1 1 d . . . . .
N2 N 0.9638(3) 0.8035(4) 0.47786(18) 0.0654(9) Uani 1 1 d . . . . .
H2 H 1.028825 0.777332 0.455830 0.078 Uiso 1 1 calc R U . . .
O1 O 0.6553(3) 0.2421(2) -0.09299(15) 0.0509(6) Uani 1 1 d . . . . .
O9 O 0.7422(3) 0.8110(4) 0.44421(17) 0.0772(9) Uani 1 1 d . . . . .
N1 N 0.6897(3) 0.6927(3) 0.13040(15) 0.0384(5) Uani 1 1 d . . . . .
H1 H 0.656039 0.762397 0.150450 0.046 Uiso 1 1 calc R U . . .
O2 O 0.5982(3) 0.2837(2) -0.21226(15) 0.0588(7) Uani 1 1 d . . . . .
C5 C 0.6547(3) 0.7452(3) -0.00015(18) 0.0348(6) Uani 1 1 d . . . . .
H5 H 0.658834 0.836409 0.029473 0.042 Uiso 1 1 calc R U . . .
C3 C 0.6240(3) 0.5689(3) -0.13050(18) 0.0379(6) Uani 1 1 d . . . . .
H3 H 0.606548 0.541873 -0.188555 0.045 Uiso 1 1 calc R U . . .
C13 C 0.9983(4) 0.8662(4) 0.56533(19) 0.0472(8) Uani 1 1 d . . . . .
C16 C 1.0809(3) 0.9828(3) 0.73768(18) 0.0375(6) Uani 1 1 d . . . . .
H16 H 1.108161 1.019805 0.795450 0.045 Uiso 1 1 calc R U . . .
C4 C 0.6308(3) 0.7063(3) -0.08652(19) 0.0372(6) Uani 1 1 d . . . . .
C6 C 0.6727(3) 0.6485(3) 0.04244(16) 0.0325(6) Uani 1 1 d . . . . .
C1 C 0.6322(3) 0.3228(3) -0.13491(19) 0.0380(6) Uani 1 1 d . . . . .
C18 C 1.1341(3) 0.8855(4) 0.6047(2) 0.0429(7) Uani 1 1 d . . . . .
H18 H 1.197319 0.858647 0.573694 0.051 Uiso 1 1 calc R U . . .
C12 C 0.8430(4) 0.7795(4) 0.4248(2) 0.0531(9) Uani 1 1 d . . . . .
C17 C 1.1752(3) 0.9454(3) 0.69096(18) 0.0377(6) Uani 1 1 d . . . . .
C14 C 0.9028(3) 0.9068(3) 0.61284(19) 0.0432(7) Uani 1 1 d . . . . .
H14 H 0.811615 0.894336 0.586852 0.052 Uiso 1 1 calc R U . . .
C2 C 0.6431(3) 0.4732(3) -0.08815(17) 0.0319(5) Uani 1 1 d . . . . .
C7 C 0.6667(3) 0.5117(3) -0.00171(18) 0.0332(6) Uani 1 1 d . . . . .
H7 H 0.678431 0.446660 0.026629 0.040 Uiso 1 1 calc R U . . .
C11 C 0.8461(5) 0.7095(4) 0.3365(2) 0.0631(11) Uani 1 1 d . . . . .
H11 H 0.917400 0.666676 0.325518 0.076 Uiso 1 1 calc R U . . .
C15 C 0.9458(3) 0.9650(3) 0.69804(19) 0.0389(6) Uani 1 1 d . . . . .
C10 C 0.7496(4) 0.7075(4) 0.2740(2) 0.0526(8) Uani 1 1 d . . . . .
H10 H 0.678124 0.749991 0.285175 0.063 Uiso 1 1 calc R U . . .
C9 C 0.7519(4) 0.6391(4) 0.1858(2) 0.0551(9) Uani 1 1 d . . . . .
O6 O 1.3621(2) 1.0312(2) 0.80862(14) 0.0483(5) Uani 1 1 d . . . . .
O5 O 1.4083(2) 0.9406(3) 0.68739(16) 0.0582(7) Uani 1 1 d . . . . .
O3 O 0.5818(4) 0.7788(3) -0.20746(18) 0.0811(10) Uani 1 1 d . . . . .
O7 O 0.8754(3) 1.0478(4) 0.82410(18) 0.0830(10) Uani 1 1 d . . . . .
C19 C 1.3253(3) 0.9726(3) 0.7311(2) 0.0393(6) Uani 1 1 d . . . . .
C8 C 0.6133(4) 0.8136(3) -0.1306(2) 0.0456(7) Uani 1 1 d . . . . .
C20 C 0.8437(4) 1.0088(4) 0.7479(2) 0.0492(8) Uani 1 1 d . . . . .
O4 O 0.6331(3) 0.9364(2) -0.08911(16) 0.0596(7) Uani 1 1 d . . . . .
O8 O 0.7254(3) 1.0020(3) 0.70782(18) 0.0658(8) Uani 1 1 d . . . . .

loop_
_atom_site_aniso_label
_atom_site_aniso_U_11
_atom_site_aniso_U_22
_atom_site_aniso_U_33
_atom_site_aniso_U_23
_atom_site_aniso_U_13
_atom_site_aniso_U_12
Cd1 0.03776(13) 0.03248(12) 0.03403(12) 0.00532(8) 0.00774(8) 0.01206(8)
O10 0.201(5) 0.109(3) 0.0424(16) 0.0006(17) -0.012(2) 0.114(3)
N2 0.0562(19) 0.097(3) 0.0340(15) -0.0029(15) 0.0049(13) 0.0318(18)
O1 0.0683(16) 0.0266(10) 0.0525(14) 0.0063(9) 0.0024(11) 0.0155(10)
O9 0.0550(17) 0.127(3) 0.0404(14) 0.0107(16) 0.0020(12) 0.0264(18)
N1 0.0475(15) 0.0338(12) 0.0307(12) 0.0035(10) 0.0038(10) 0.0143(11)
O2 0.0826(19) 0.0397(12) 0.0425(13) -0.0066(10) 0.0101(12) 0.0154(12)
C5 0.0407(15) 0.0215(12) 0.0380(14) 0.0035(10) 0.0043(12) 0.0089(11)
C3 0.0451(17) 0.0371(15) 0.0283(13) 0.0055(11) 0.0059(12) 0.0092(12)
C13 0.0453(18) 0.059(2) 0.0316(15) 0.0031(14) 0.0044(13) 0.0178(15)
C16 0.0375(15) 0.0402(15) 0.0315(14) 0.0054(12) 0.0097(11) 0.0058(12)
C4 0.0425(16) 0.0298(13) 0.0389(15) 0.0111(11) 0.0050(12) 0.0100(12)
C6 0.0349(14) 0.0302(13) 0.0278(13) 0.0047(10) 0.0027(10) 0.0054(11)
C1 0.0391(16) 0.0275(13) 0.0405(15) -0.0005(11) 0.0083(12) 0.0066(11)
C18 0.0276(14) 0.0574(19) 0.0394(16) 0.0037(14) 0.0066(12) 0.0155(13)
C12 0.059(2) 0.059(2) 0.0339(16) 0.0078(15) 0.0010(15) 0.0115(17)
C17 0.0379(16) 0.0364(15) 0.0357(15) 0.0062(12) 0.0060(12) 0.0094(12)
C14 0.0300(15) 0.0515(18) 0.0369(15) -0.0011(13) -0.0025(12) 0.0110(13)
C2 0.0324(14) 0.0258(12) 0.0338(13) 0.0043(10) 0.0037(11) 0.0070(10)
C7 0.0355(14) 0.0276(13) 0.0367(14) 0.0099(11) 0.0056(11) 0.0092(11)
C11 0.078(3) 0.071(3) 0.0357(17) 0.0038(16) 0.0027(17) 0.034(2)
C15 0.0351(15) 0.0412(16) 0.0401(16) 0.0068(12) 0.0132(12) 0.0112(12)
C10 0.070(2) 0.0478(19) 0.0363(16) 0.0091(14) 0.0043(15) 0.0165(17)
C9 0.080(3) 0.0476(19) 0.0345(16) 0.0060(14) 0.0003(16) 0.0266(18)
O6 0.0388(12) 0.0513(13) 0.0422(12) -0.0011(10) -0.0021(9) 0.0104(10)
O5 0.0344(12) 0.0811(18) 0.0554(15) 0.0066(13) 0.0125(11) 0.0220(12)
O3 0.140(3) 0.0529(16) 0.0495(16) 0.0253(13) -0.0001(17) 0.0226(18)
O7 0.0616(18) 0.128(3) 0.0491(16) -0.0034(17) 0.0238(14) 0.0306(18)
C19 0.0300(14) 0.0382(15) 0.0481(17) 0.0107(13) 0.0075(12) 0.0078(12)
C8 0.054(2) 0.0382(16) 0.0485(18) 0.0204(14) 0.0091(15) 0.0126(14)
C20 0.052(2) 0.0477(18) 0.055(2) 0.0111(15) 0.0321(17) 0.0157(15)
O4 0.094(2) 0.0361(12) 0.0574(15) 0.0218(11) 0.0187(14) 0.0232(13)
O8 0.0431(14) 0.097(2) 0.0634(17) 0.0160(15) 0.0214(12) 0.0343(14)

loop_
_atom_type_symbol
_atom_type_description
_atom_type_scat_dispersion_real
_atom_type_scat_dispersion_imag
_atom_type_scat_source
C C 0.0033 0.0016 'International Tables Vol C Tables 4.2.6.8 and 6.1.1.4'
H H 0.0000 0.0000 'International Tables Vol C Tables 4.2.6.8 and 6.1.1.4'
Cd Cd -0.8075 1.2024 'International Tables Vol C Tables 4.2.6.8 and 6.1.1.4'
N N 0.0061 0.0033 'International Tables Vol C Tables 4.2.6.8 and 6.1.1.4'
O O 0.0106 0.0060 'International Tables Vol C Tables 4.2.6.8 and 6.1.1.4'

loop_
_geom_angle_atom_site_label_1
_geom_angle_atom_site_label_2
_geom_angle_atom_site_label_3
_geom_angle
_geom_angle_site_symmetry_1
_geom_angle_site_symmetry_3
_geom_angle_publ_flag
O1 Cd1 O2 52.09(8) . . ?
O1 Cd1 O6 87.47(9) . 1_444 ?
O1 Cd1 O5 130.26(9) . 1_444 ?
O1 Cd1 O3 137.85(9) . 1_545 ?
O1 Cd1 C19 109.74(9) . 1_444 ?
O1 Cd1 O4 85.74(9) . 1_545 ?
O2 Cd1 C19 85.07(9) . 1_444 ?
O6 Cd1 O2 82.68(9) 1_444 . ?
O6 Cd1 O3 95.47(11) 1_444 1_545 ?
O6 Cd1 C19 27.23(8) 1_444 1_444 ?
O5 Cd1 O2 88.98(9) 1_444 . ?
O5 Cd1 O6 54.09(8) 1_444 1_444 ?
O5 Cd1 O3 82.00(10) 1_444 1_545 ?
O5 Cd1 C19 26.86(9) 1_444 1_444 ?
O3 Cd1 O2 169.95(8) 1_545 . ?
O3 Cd1 C19 88.81(11) 1_545 1_444 ?
O4 Cd1 O2 137.67(8) 1_545 . ?
O4 Cd1 O6 93.07(10) 1_545 1_444 ?
O4 Cd1 O5 122.14(10) 1_545 1_444 ?
O4 Cd1 O3 52.14(9) 1_545 1_545 ?
O4 Cd1 C19 109.52(10) 1_545 1_444 ?
O8 Cd1 O1 118.83(11) 1_544 . ?
O8 Cd1 O2 88.86(10) 1_544 . ?
O8 Cd1 O6 137.92(9) 1_544 1_444 ?
O8 Cd1 O5 84.75(9) 1_544 1_444 ?
O8 Cd1 O3 85.93(12) 1_544 1_545 ?
O8 Cd1 C19 111.20(10) 1_544 1_444 ?
O8 Cd1 O4 119.30(10) 1_544 1_545 ?
C13 N2 H2 115.8 . . ?
C12 N2 H2 115.8 . . ?
C12 N2 C13 128.5(3) . . ?
C1 O1 Cd1 100.75(18) . . ?
C6 N1 H1 116.2 . . ?
C9 N1 H1 116.2 . . ?
C9 N1 C6 127.7(3) . . ?
C1 O2 Cd1 84.41(19) . . ?
C4 C5 H5 119.9 . . ?
C4 C5 C6 120.3(2) . . ?
C6 C5 H5 119.9 . . ?
C4 C3 H3 119.9 . . ?
C2 C3 H3 119.9 . . ?
C2 C3 C4 120.2(3) . . ?
C18 C13 N2 116.5(3) . . ?
C18 C13 C14 119.8(3) . . ?
C14 C13 N2 123.7(3) . . ?
C17 C16 H16 120.1 . . ?
C15 C16 H16 120.1 . . ?
C15 C16 C17 119.7(3) . . ?
C5 C4 C3 119.5(3) . . ?
C5 C4 C8 119.0(3) . . ?
C3 C4 C8 121.6(3) . . ?
C5 C6 N1 117.6(2) . . ?
C5 C6 C7 120.0(3) . . ?
C7 C6 N1 122.3(2) . . ?
O1 C1 C2 117.9(3) . . ?
O2 C1 O1 122.6(3) . . ?
O2 C1 C2 119.5(3) . . ?
C13 C18 H18 120.1 . . ?
C13 C18 C17 119.7(3) . . ?
C17 C18 H18 120.1 . . ?
N2 C12 C11 112.9(4) . . ?
O9 C12 N2 124.8(3) . . ?
O9 C12 C11 122.3(3) . . ?
C16 C17 C18 120.4(3) . . ?
C16 C17 C19 121.3(3) . . ?
C18 C17 C19 118.3(3) . . ?
C13 C14 H14 120.3 . . ?
C15 C14 C13 119.4(3) . . ?
C15 C14 H14 120.3 . . ?
C3 C2 C1 121.0(3) . . ?
C3 C2 C7 120.4(2) . . ?
C7 C2 C1 118.5(2) . . ?
C6 C7 H7 120.2 . . ?
C2 C7 C6 119.5(3) . . ?
C2 C7 H7 120.2 . . ?
C12 C11 H11 119.5 . . ?
C10 C11 C12 121.1(4) . . ?
C10 C11 H11 119.5 . . ?
C16 C15 C20 120.1(3) . . ?
C14 C15 C16 120.9(3) . . ?
C14 C15 C20 119.0(3) . . ?
C11 C10 H10 119.2 . . ?
C11 C10 C9 121.6(4) . . ?
C9 C10 H10 119.2 . . ?
O10 C9 N1 123.5(3) . . ?
O10 C9 C10 122.0(3) . . ?
N1 C9 C10 114.5(3) . . ?
C19 O6 Cd1 90.95(19) . 1_666 ?
C19 O5 Cd1 92.7(2) . 1_666 ?
C8 O3 Cd1 87.5(2) . 1_565 ?
C17 C19 Cd1 177.2(2) . 1_666 ?
O6 C19 Cd1 61.82(16) . 1_666 ?
O6 C19 C17 117.8(3) . . ?
O5 C19 Cd1 60.47(17) . 1_666 ?
O5 C19 C17 119.9(3) . . ?
O5 C19 O6 122.3(3) . . ?
O3 C8 C4 119.8(3) . . ?
O3 C8 O4 120.8(3) . . ?
O4 C8 C4 119.4(3) . . ?
O7 C20 C15 120.4(3) . . ?
O7 C20 O8 122.3(3) . . ?
O8 C20 C15 117.3(3) . . ?
C8 O4 Cd1 99.5(2) . 1_565 ?
C20 O8 Cd1 105.0(2) . 1_566 ?

loop_
_geom_bond_atom_site_label_1
_geom_bond_atom_site_label_2
_geom_bond_distance
_geom_bond_site_symmetry_2
_geom_bond_publ_flag
Cd1 O1 2.285(2) . ?
Cd1 O2 2.636(3) . ?
Cd1 O6 2.424(2) 1_444 ?
Cd1 O5 2.395(2) 1_444 ?
Cd1 O3 2.553(3) 1_545 ?
Cd1 C19 2.750(3) 1_444 ?
Cd1 O4 2.302(2) 1_545 ?
Cd1 O8 2.230(3) 1_544 ?
O10 C9 1.234(5) . ?
N2 H2 0.8600 . ?
N2 C13 1.414(4) . ?
N2 C12 1.340(5) . ?
O1 C1 1.250(4) . ?
O9 C12 1.197(5) . ?
N1 H1 0.8600 . ?
N1 C6 1.416(4) . ?
N1 C9 1.334(4) . ?
O2 C1 1.239(4) . ?
C5 H5 0.9300 . ?
C5 C4 1.384(4) . ?
C5 C6 1.389(4) . ?
C3 H3 0.9300 . ?
C3 C4 1.396(4) . ?
C3 C2 1.379(4) . ?
C13 C18 1.387(4) . ?
C13 C14 1.411(5) . ?
C16 H16 0.9300 . ?
C16 C17 1.385(4) . ?
C16 C15 1.385(4) . ?
C4 C8 1.500(4) . ?
C6 C7 1.393(4) . ?
C1 C2 1.515(4) . ?
C18 H18 0.9300 . ?
C18 C17 1.393(4) . ?
C12 C11 1.494(5) . ?
C17 C19 1.511(4) . ?
C14 H14 0.9300 . ?
C14 C15 1.377(4) . ?
C2 C7 1.386(4) . ?
C7 H7 0.9300 . ?
C11 H11 0.9300 . ?
C11 C10 1.315(5) . ?
C15 C20 1.500(4) . ?
C10 H10 0.9300 . ?
C10 C9 1.485(5) . ?
O6 C19 1.258(4) . ?
O5 C19 1.244(4) . ?
O3 C8 1.232(4) . ?
O7 C20 1.221(5) . ?
C8 O4 1.235(4) . ?
C20 O8 1.261(5) . ?

loop_
_geom_torsion_atom_site_label_1
_geom_torsion_atom_site_label_2
_geom_torsion_atom_site_label_3
_geom_torsion_atom_site_label_4
_geom_torsion
_geom_torsion_site_symmetry_1
_geom_torsion_site_symmetry_2
_geom_torsion_site_symmetry_3
_geom_torsion_site_symmetry_4
_geom_torsion_publ_flag
Cd1 O1 C1 O2 -4.4(4) . . . . ?
Cd1 O1 C1 C2 174.0(2) . . . . ?
Cd1 O2 C1 O1 3.8(3) . . . . ?
Cd1 O2 C1 C2 -174.6(3) . . . . ?
Cd1 O6 C19 C17 -176.9(2) 1_666 . . . ?
Cd1 O6 C19 O5 1.1(3) 1_666 . . . ?
Cd1 O5 C19 C17 176.9(3) 1_666 . . . ?
Cd1 O5 C19 O6 -1.1(3) 1_666 . . . ?
Cd1 O3 C8 C4 -177.2(3) 1_565 . . . ?
Cd1 O3 C8 O4 1.4(4) 1_565 . . . ?
N2 C13 C18 C17 -179.3(3) . . . . ?
N2 C13 C14 C15 178.9(4) . . . . ?
N2 C12 C11 C10 -163.6(4) . . . . ?
O1 C1 C2 C3 177.5(3) . . . . ?
O1 C1 C2 C7 -5.3(4) . . . . ?
O9 C12 C11 C10 15.7(7) . . . . ?
N1 C6 C7 C2 176.8(3) . . . . ?
O2 C1 C2 C3 -4.0(5) . . . . ?
O2 C1 C2 C7 173.2(3) . . . . ?
C5 C4 C8 O3 -174.6(4) . . . . ?
C5 C4 C8 O4 6.7(5) . . . . ?
C5 C6 C7 C2 0.1(4) . . . . ?
C3 C4 C8 O3 5.6(5) . . . . ?
C3 C4 C8 O4 -173.0(3) . . . . ?
C3 C2 C7 C6 -0.8(4) . . . . ?
C13 N2 C12 O9 1.3(8) . . . . ?
C13 N2 C12 C11 -179.5(4) . . . . ?
C13 C18 C17 C16 1.4(5) . . . . ?
C13 C18 C17 C19 -176.5(3) . . . . ?
C13 C14 C15 C16 -0.7(5) . . . . ?
C13 C14 C15 C20 179.5(3) . . . . ?
C16 C17 C19 O6 -0.4(5) . . . . ?
C16 C17 C19 O5 -178.4(3) . . . . ?
C16 C15 C20 O7 -7.1(5) . . . . ?
C16 C15 C20 O8 173.6(3) . . . . ?
C4 C5 C6 N1 -176.8(3) . . . . ?
C4 C5 C6 C7 0.0(4) . . . . ?
C4 C3 C2 C1 178.3(3) . . . . ?
C4 C3 C2 C7 1.2(5) . . . . ?
C4 C8 O4 Cd1 177.1(3) . . . 1_565 ?
C6 N1 C9 O10 2.1(7) . . . . ?
C6 N1 C9 C10 -178.6(3) . . . . ?
C6 C5 C4 C3 0.4(5) . . . . ?
C6 C5 C4 C8 -179.4(3) . . . . ?
C1 C2 C7 C6 -177.9(3) . . . . ?
C18 C13 C14 C15 -0.1(5) . . . . ?
C18 C17 C19 O6 177.5(3) . . . . ?
C18 C17 C19 O5 -0.6(5) . . . . ?
C12 N2 C13 C18 -176.4(4) . . . . ?
C12 N2 C13 C14 4.5(7) . . . . ?
C12 C11 C10 C9 179.6(4) . . . . ?
C17 C16 C15 C14 1.9(5) . . . . ?
C17 C16 C15 C20 -178.4(3) . . . . ?
C14 C13 C18 C17 -0.2(5) . . . . ?
C14 C15 C20 O7 172.7(4) . . . . ?
C14 C15 C20 O8 -6.6(5) . . . . ?
C2 C3 C4 C5 -1.0(5) . . . . ?
C2 C3 C4 C8 178.8(3) . . . . ?
C11 C10 C9 O10 27.2(7) . . . . ?
C11 C10 C9 N1 -152.1(4) . . . . ?
C15 C16 C17 C18 -2.2(5) . . . . ?
C15 C16 C17 C19 175.6(3) . . . . ?
C15 C20 O8 Cd1 169.2(2) . . . 1_566 ?
C9 N1 C6 C5 -155.5(4) . . . . ?
C9 N1 C6 C7 27.7(5) . . . . ?
O3 C8 O4 Cd1 -1.6(4) . . . 1_565 ?
O7 C20 O8 Cd1 -10.1(5) . . . 1_566 ?

loop_
_smtbx_masks_void_nr
_smtbx_masks_void_average_x
_smtbx_masks_void_average_y
_smtbx_masks_void_average_z
_smtbx_masks_void_volume
_smtbx_masks_void_count_electrons
_smtbx_masks_void_content
1 -0.720 -0.055 -0.142 810.4 198.7 '4 C2NH8,1.5 DMF,3 H2O'
